data_7012383
loop_
_publ_author_name
'Yi, Xiao-Yi'
'Zheng, Li-Min'
'Xu, Wei'
'Chen, Jie-Sheng'

_publ_section_title
;
 {M(C5H4N)CH(OH)PO3}(H2O)&#x00A0;(M = Mn, Fe, Co): layered compounds
 based on [hydroxy(4-pyridyl)methyl]phosphonate
;
_journal_issue 5
_journal_name_full 'Dalton Transactions'
_journal_page_first 953
_journal_paper_doi 10.1039/b210491a
_journal_year 2003
_chemical_formula_sum 'C6 H8 Co N O5 P'
_chemical_formula_weight 264.03
_space_group_IT_number 15
_symmetry_cell_setting monoclinic
_symmetry_space_group_name_Hall '-C 2yc'
_symmetry_space_group_name_H-M 'C 1 2/c 1'
_atom_sites_solution_hydrogens geom
_atom_sites_solution_primary direct
_atom_sites_solution_secondary difmap
_audit_creation_method SHELXL-97
_cell_angle_alpha 90.00
_cell_angle_beta 121.818(2)
_cell_angle_gamma 90.00
_cell_formula_units_Z 8
_cell_length_a 22.737(4)
_cell_length_b 5.1613(8)
_cell_length_c 16.318(2)
_cell_measurement_reflns_used 1867
_cell_measurement_temperature 293(2)
_cell_measurement_theta_max 26.081
_cell_measurement_theta_min 2.558
_cell_volume 1627.2(4)
_computing_cell_refinement 'Bruker SAINT software (Bruker, 1999)'
_computing_data_collection 'Siemens SMART software (Siemens, 1996)'
_computing_data_reduction 'Bruker SAINT software (Bruker, 1999)'
_computing_structure_refinement 'SHELXL-97 (Sheldrick, 1997)'
_computing_structure_solution 'SHELXS-97 (Sheldrick, 1997)'
_diffrn_ambient_temperature 293(2)
_diffrn_detector_area_resol_mean 4
_diffrn_measured_fraction_theta_full 0.990
_diffrn_measured_fraction_theta_max 0.990
_diffrn_measurement_device_type 'Bruke smart apex ccd'
_diffrn_measurement_method ccd
_diffrn_radiation_monochromator graphite
_diffrn_radiation_source 'fine-focus sealed tube'
_diffrn_radiation_type MoK\a
_diffrn_radiation_wavelength 0.71073
_diffrn_reflns_av_R_equivalents 0.0286
_diffrn_reflns_av_sigmaI/netI 0.0304
_diffrn_reflns_limit_h_max 23
_diffrn_reflns_limit_h_min -28
_diffrn_reflns_limit_k_max 6
_diffrn_reflns_limit_k_min 0
_diffrn_reflns_limit_l_max 20
_diffrn_reflns_limit_l_min 0
_diffrn_reflns_number 4413
_diffrn_reflns_theta_full 26.12
_diffrn_reflns_theta_max 26.12
_diffrn_reflns_theta_min 2.11
_exptl_absorpt_coefficient_mu 2.299
_exptl_absorpt_correction_T_max 0.87596
_exptl_absorpt_correction_T_min 0.75609
_exptl_absorpt_correction_type empirical
_exptl_crystal_colour purple
_exptl_crystal_density_diffrn 2.156
_exptl_crystal_density_method 'not measured'
_exptl_crystal_description rod-like
_exptl_crystal_F_000 1064
_exptl_crystal_size_max 0.3
_exptl_crystal_size_mid 0.1
_exptl_crystal_size_min 0.1
_refine_diff_density_max 0.741
_refine_diff_density_min -0.285
_refine_diff_density_rms 0.106
_refine_ls_extinction_method none
_refine_ls_goodness_of_fit_ref 0.995
_refine_ls_hydrogen_treatment mixed
_refine_ls_matrix_type full
_refine_ls_number_parameters 138
_refine_ls_number_reflns 1612
_refine_ls_number_restraints 3
_refine_ls_restrained_S_all 0.994
_refine_ls_R_factor_all 0.0365
_refine_ls_R_factor_gt 0.0305
_refine_ls_shift/su_max 0.000
_refine_ls_shift/su_mean 0.000
_refine_ls_structure_factor_coef Fsqd
_refine_ls_weighting_details 'calc w=1/[\s^2^(Fo^2^)+(0.0478P)^2^+0.0000P] where P=(Fo^2^+2Fc^2^)/3'
_refine_ls_weighting_scheme calc
_refine_ls_wR_factor_gt 0.0753
_refine_ls_wR_factor_ref 0.0774
_reflns_number_gt 1376
_reflns_number_total 1612
_reflns_threshold_expression >2sigma(I)
_cod_data_source_file b210491a.txt
_cod_data_source_block {Co(C5H4N)CH(OH)PO3}(H2O)
_cod_original_sg_symbol_H-M C2/c
_cod_database_code 7012383

loop_
_symmetry_equiv_pos_as_xyz
'x, y, z'
'-x, y, -z+1/2'
'x+1/2, y+1/2, z'
'-x+1/2, y+1/2, -z+1/2'
'-x, -y, -z'
'x, -y, z-1/2'
'-x+1/2, -y+1/2, -z'
'x+1/2, -y+1/2, z-1/2'

loop_
_atom_site_label
_atom_site_type_symbol
_atom_site_fract_x
_atom_site_fract_y
_atom_site_fract_z
_atom_site_U_iso_or_equiv
_atom_site_adp_type
_atom_site_occupancy
_atom_site_symmetry_multiplicity
_atom_site_calc_flag
_atom_site_refinement_flags
_atom_site_disorder_assembly
_atom_site_disorder_group
Co1 Co 0.084242(18) 0.64220(7) 0.02990(3) 0.01931(14) Uani 1 1 d . . .
P1 P 0.44660(4) 0.62250(12) 0.37133(5) 0.01735(18) Uani 1 1 d . A .
O1 O 0.41835(9) 0.3524(3) 0.36419(13) 0.0213(4) Uani 1 1 d . . .
O1W O 0.08122(11) 0.3723(4) -0.07639(14) 0.0279(5) Uani 1 1 d G . .
H1WA H 0.0654 0.4137 -0.1379 0.039 Uiso 1 1 d G . .
H1WB H 0.0703 0.2125 -0.0667 0.039 Uiso 1 1 d G . .
O2 O 0.52496(10) 0.6237(3) 0.41939(14) 0.0253(5) Uani 1 1 d . . .
O3 O 0.42177(12) 0.8133(4) 0.41566(14) 0.0342(5) Uani 1 1 d . . .
N1 N 0.18948(11) 0.6987(4) 0.08504(16) 0.0218(5) Uani 1 1 d . . .
C1 C 0.22801(15) 0.5218(6) 0.0742(2) 0.0292(7) Uani 1 1 d . . .
H1A H 0.2056 0.3865 0.0311 0.035 Uiso 1 1 calc R . .
C2 C 0.29908(14) 0.5310(6) 0.1239(2) 0.0280(7) Uani 1 1 d . . .
H2A H 0.3236 0.4038 0.1138 0.034 Uiso 1 1 calc R . .
C3 C 0.33398(13) 0.7281(5) 0.18838(18) 0.0192(6) Uani 1 1 d . A .
C4 C 0.29433(14) 0.9157(5) 0.1979(2) 0.0243(6) Uani 1 1 d . . .
H4A H 0.3156 1.0558 0.2390 0.029 Uiso 1 1 calc R . .
C5 C 0.22325(15) 0.8932(5) 0.1462(2) 0.0258(6) Uani 1 1 d . . .
H5A H 0.1975 1.0196 0.1542 0.031 Uiso 1 1 calc R . .
C6 C 0.41193(13) 0.7393(6) 0.24787(19) 0.0188(6) Uani 1 1 d D . .
H6 H 0.4294(15) 0.665(6) 0.215(2) 0.028 Uiso 1 1 d D . .
O4 O 0.43630(13) 0.9988(5) 0.25172(18) 0.0237(6) Uiso 0.75 1 d PD A -1
H4 H 0.427(2) 1.117(5) 0.284(3) 0.033 Uiso 0.75 1 d PD B -1
O4' O 0.4409(4) 0.5485(16) 0.2122(6) 0.0267(18) Uiso 0.25 1 d PD A -2
H4' H 0.455(6) 0.62(2) 0.175(7) 0.037 Uiso 0.25 1 d PD C -2

loop_
_atom_site_aniso_label
_atom_site_aniso_U_11
_atom_site_aniso_U_22
_atom_site_aniso_U_33
_atom_site_aniso_U_23
_atom_site_aniso_U_13
_atom_site_aniso_U_12
Co1 0.0157(2) 0.0181(2) 0.0208(2) 0.00398(14) 0.00744(17) 0.00067(14)
P1 0.0178(4) 0.0155(4) 0.0146(4) -0.0008(3) 0.0057(3) -0.0005(3)
O1 0.0200(10) 0.0190(10) 0.0226(10) 0.0000(8) 0.0097(9) -0.0022(8)
O1W 0.0327(12) 0.0272(11) 0.0221(11) 0.0007(8) 0.0133(10) -0.0047(9)
O2 0.0163(10) 0.0270(11) 0.0198(10) -0.0009(8) 0.0009(8) -0.0045(8)
O3 0.0603(16) 0.0211(11) 0.0280(12) 0.0025(9) 0.0279(12) 0.0096(10)
N1 0.0171(12) 0.0237(12) 0.0217(13) -0.0008(10) 0.0082(10) -0.0010(9)
C1 0.0202(15) 0.0284(17) 0.0292(16) -0.0102(13) 0.0064(13) -0.0026(12)
C2 0.0189(15) 0.0321(17) 0.0299(16) -0.0065(13) 0.0106(13) 0.0030(12)
C3 0.0169(14) 0.0217(14) 0.0161(14) 0.0041(11) 0.0067(12) -0.0007(11)
C4 0.0206(15) 0.0228(15) 0.0257(15) -0.0072(12) 0.0096(13) -0.0034(11)
C5 0.0208(15) 0.0225(15) 0.0325(17) -0.0036(12) 0.0130(13) 0.0018(11)
C6 0.0156(14) 0.0263(15) 0.0157(14) -0.0013(11) 0.0092(12) -0.0003(11)

loop_
_atom_type_symbol
_atom_type_description
_atom_type_scat_dispersion_real
_atom_type_scat_dispersion_imag
_atom_type_scat_source
C C 0.0033 0.0016 'International Tables Vol C Tables 4.2.6.8 and 6.1.1.4'
H H 0.0000 0.0000 'International Tables Vol C Tables 4.2.6.8 and 6.1.1.4'
N N 0.0061 0.0033 'International Tables Vol C Tables 4.2.6.8 and 6.1.1.4'
O O 0.0106 0.0060 'International Tables Vol C Tables 4.2.6.8 and 6.1.1.4'
P P 0.1023 0.0942 'International Tables Vol C Tables 4.2.6.8 and 6.1.1.4'
Co Co 0.3494 0.9721 'International Tables Vol C Tables 4.2.6.8 and 6.1.1.4'

loop_
_geom_angle_atom_site_label_1
_geom_angle_atom_site_label_2
_geom_angle_atom_site_label_3
_geom_angle
_geom_angle_site_symmetry_1
_geom_angle_site_symmetry_3
_geom_angle_publ_flag
O3 Co1 O2 139.70(9) 4_545 8_465 ?
O3 Co1 O1 92.08(8) 4_545 4 ?
O2 Co1 O1 97.73(8) 8_465 4 ?
O3 Co1 N1 105.35(9) 4_545 . ?
O2 Co1 N1 112.37(8) 8_465 . ?
O1 Co1 N1 95.61(8) 4 . ?
O3 Co1 O1W 80.07(8) 4_545 . ?
O2 Co1 O1W 86.86(8) 8_465 . ?
O1 Co1 O1W 171.77(7) 4 . ?
N1 Co1 O1W 88.89(8) . . ?
O3 P1 O1 112.96(12) . . ?
O3 P1 O2 112.67(12) . . ?
O1 P1 O2 112.17(10) . . ?
O3 P1 C6 105.13(12) . . ?
O1 P1 C6 107.39(12) . . ?
O2 P1 C6 105.84(11) . . ?
P1 O1 Co1 128.10(11) . 4_545 ?
P1 O2 Co1 121.24(12) . 8_566 ?
P1 O3 Co1 157.76(15) . 4 ?
C5 N1 C1 116.9(2) . . ?
C5 N1 Co1 120.29(18) . . ?
C1 N1 Co1 121.93(19) . . ?
N1 C1 C2 123.1(3) . . ?
C1 C2 C3 120.1(3) . . ?
C2 C3 C4 117.1(2) . . ?
C2 C3 C6 122.0(2) . . ?
C4 C3 C6 120.9(2) . . ?
C5 C4 C3 119.6(3) . . ?
N1 C5 C4 123.2(3) . . ?
O4 C6 O4' 113.6(4) . . ?
O4 C6 C3 111.0(2) . . ?
O4' C6 C3 109.9(4) . . ?
O4 C6 P1 108.99(19) . . ?
O4' C6 P1 101.1(3) . . ?
C3 C6 P1 111.90(18) . . ?

loop_
_geom_bond_atom_site_label_1
_geom_bond_atom_site_label_2
_geom_bond_distance
_geom_bond_site_symmetry_2
_geom_bond_publ_flag
Co1 O3 1.9538(19) 4_545 ?
Co1 O2 1.9915(18) 8_465 ?
Co1 O1 2.0675(19) 4 ?
Co1 N1 2.086(2) . ?
Co1 O1W 2.197(2) . ?
P1 O3 1.497(2) . ?
P1 O1 1.5134(18) . ?
P1 O2 1.522(2) . ?
P1 C6 1.835(3) . ?
O1 Co1 2.0675(19) 4_545 ?
O2 Co1 1.9915(18) 8_566 ?
O3 Co1 1.9538(19) 4 ?
N1 C5 1.336(3) . ?
N1 C1 1.340(3) . ?
C1 C2 1.375(4) . ?
C2 C3 1.375(4) . ?
C3 C4 1.387(4) . ?
C3 C6 1.508(4) . ?
C4 C5 1.378(4) . ?
C6 O4 1.438(4) . ?
C6 O4' 1.465(9) . ?

loop_
_geom_hbond_atom_site_label_D
_geom_hbond_atom_site_label_H
_geom_hbond_atom_site_label_A
_geom_hbond_distance_DH
_geom_hbond_distance_HA
_geom_hbond_distance_DA
_geom_hbond_angle_DHA
_geom_hbond_site_symmetry_A
O1W H1WA O4 0.90 1.89 2.754(3) 161.1 7_565
O1W H1WB O2 0.90 1.97 2.846(3) 164.6 8_455
O4 H4 O1 0.899(10) 1.873(12) 2.767(3) 173(4) 1_565

loop_
_geom_torsion_atom_site_label_1
_geom_torsion_atom_site_label_2
_geom_torsion_atom_site_label_3
_geom_torsion_atom_site_label_4
_geom_torsion
_geom_torsion_site_symmetry_1
_geom_torsion_site_symmetry_2
_geom_torsion_site_symmetry_3
_geom_torsion_site_symmetry_4
_geom_torsion_publ_flag
O3 P1 O1 Co1 -48.14(18) . . . 4_545 ?
O2 P1 O1 Co1 80.52(15) . . . 4_545 ?
C6 P1 O1 Co1 -163.60(13) . . . 4_545 ?
O3 P1 O2 Co1 0.59(16) . . . 8_566 ?
O1 P1 O2 Co1 -128.23(12) . . . 8_566 ?
C6 P1 O2 Co1 114.95(14) . . . 8_566 ?
O1 P1 O3 Co1 172.5(3) . . . 4 ?
O2 P1 O3 Co1 44.0(4) . . . 4 ?
C6 P1 O3 Co1 -70.7(4) . . . 4 ?
O3 Co1 N1 C5 -113.4(2) 4_545 . . . ?
O2 Co1 N1 C5 81.1(2) 8_465 . . . ?
O1 Co1 N1 C5 -19.7(2) 4 . . . ?
O1W Co1 N1 C5 167.2(2) . . . . ?
O3 Co1 N1 C1 55.4(2) 4_545 . . . ?
O2 Co1 N1 C1 -110.1(2) 8_465 . . . ?
O1 Co1 N1 C1 149.1(2) 4 . . . ?
O1W Co1 N1 C1 -24.0(2) . . . . ?
C5 N1 C1 C2 1.3(4) . . . . ?
Co1 N1 C1 C2 -167.9(2) . . . . ?
N1 C1 C2 C3 0.1(5) . . . . ?
C1 C2 C3 C4 -1.8(4) . . . . ?
C1 C2 C3 C6 177.1(3) . . . . ?
C2 C3 C4 C5 2.2(4) . . . . ?
C6 C3 C4 C5 -176.7(3) . . . . ?
C1 N1 C5 C4 -0.9(4) . . . . ?
Co1 N1 C5 C4 168.4(2) . . . . ?
C3 C4 C5 N1 -0.9(4) . . . . ?
C2 C3 C6 O4 137.7(3) . . . . ?
C4 C3 C6 O4 -43.4(3) . . . . ?
C2 C3 C6 O4' 11.2(5) . . . . ?
C4 C3 C6 O4' -169.9(4) . . . . ?
C2 C3 C6 P1 -100.3(3) . . . . ?
C4 C3 C6 P1 78.6(3) . . . . ?
O3 P1 C6 O4 58.0(2) . . . . ?
O1 P1 C6 O4 178.53(17) . . . . ?
O2 P1 C6 O4 -61.5(2) . . . . ?
O3 P1 C6 O4' 177.9(4) . . . . ?
O1 P1 C6 O4' -61.6(4) . . . . ?
O2 P1 C6 O4' 58.4(4) . . . . ?
O3 P1 C6 C3 -65.2(2) . . . . ?
O1 P1 C6 C3 55.3(2) . . . . ?
O2 P1 C6 C3 175.33(18) . . . . ?
